data_7043190
loop_
_publ_author_name
'Drover, Marcus W.'
'Schafer, Laurel L.'
'Love, Jennifer'

_publ_section_title
;
 Dehydrogenation of Cyclic Amines by a Coordinatively Unsaturated
 Cp*Ir(III) Phosphoramidate Complex
;
_journal_name_full 'Dalton Trans.'
_journal_paper_doi 10.1039/C7DT01499F
_journal_year 2017
_chemical_formula_moiety 'C18 H33 Cl Ir N2, 2(C H2 Cl2), Cl'
_chemical_formula_sum 'C20 H37 Cl6 Ir N2'
_chemical_formula_weight 710.41
_chemical_name_systematic '[Cp*Ir(NH(CH2)2CH2CH2)2(Cl)][Cl]'
_space_group_crystal_system monoclinic
_space_group_IT_number 14
_space_group_name_Hall '-P 2yn'
_space_group_name_H-M_alt 'P 1 21/n 1'
_symmetry_space_group_name_Hall '-P 2yn'
_symmetry_space_group_name_H-M 'P 1 21/n 1'
_atom_sites_solution_hydrogens geom
_atom_sites_solution_primary direct
_audit_creation_date 2016-12-05
_audit_creation_method
;
Olex2 1.2
(compiled Jan 19 2015 12:28:14 for OlexSys, GUI svn.r4998)
;
_audit_update_record
;
2017-03-09 deposited with the CCDC.
2017-06-01 downloaded from the CCDC.
;
_cell_angle_alpha 90
_cell_angle_beta 96.263(6)
_cell_angle_gamma 90
_cell_formula_units_Z 4
_cell_length_a 10.744(3)
_cell_length_b 13.537(3)
_cell_length_c 18.633(4)
_cell_measurement_reflns_used 9850
_cell_measurement_temperature 90(2)
_cell_measurement_theta_max 29.17
_cell_measurement_theta_min 2.30
_cell_volume 2693.8(11)
_computing_cell_refinement 'SAINT v8.37A (Bruker, 2015)'
_computing_data_reduction 'SAINT v8.37A (Bruker, 2015)'
_computing_molecular_graphics 'Olex2 (Dolomanov et al., 2009)'
_computing_publication_material 'Olex2 (Dolomanov et al., 2009)'
_computing_structure_refinement 'ShelXL (Sheldrick, 2008)'
_computing_structure_solution 'ShelXS (Sheldrick, 2008)'
_diffrn_ambient_temperature 90(2)
_diffrn_measured_fraction_theta_full 1.000
_diffrn_measured_fraction_theta_max 0.995
_diffrn_measurement_device_type 'Bruker APEX-II CCD'
_diffrn_radiation_type MoK\a
_diffrn_radiation_wavelength 0.71073
_diffrn_reflns_av_R_equivalents 0.0366
_diffrn_reflns_av_unetI/netI 0.0312
_diffrn_reflns_Laue_measured_fraction_full 1.000
_diffrn_reflns_Laue_measured_fraction_max 0.995
_diffrn_reflns_limit_h_max 14
_diffrn_reflns_limit_h_min -14
_diffrn_reflns_limit_k_max 18
_diffrn_reflns_limit_k_min -18
_diffrn_reflns_limit_l_max 24
_diffrn_reflns_limit_l_min -25
_diffrn_reflns_number 29172
_diffrn_reflns_point_group_measured_fraction_full 1.000
_diffrn_reflns_point_group_measured_fraction_max 0.995
_diffrn_reflns_theta_full 25.242
_diffrn_reflns_theta_max 29.206
_diffrn_reflns_theta_min 1.863
_exptl_absorpt_coefficient_mu 5.562
_exptl_absorpt_correction_T_max 0.5130
_exptl_absorpt_correction_T_min 0.2763
_exptl_absorpt_correction_type multi-scan
_exptl_absorpt_process_details
'SADABS-2014/5 (Bruker,2014/5) was used for absorption correction. wR2(int) was 0.1204 before and 0.0481 after correction. The Ratio of minimum to maximum transmission is 0.5386. The \l/2 correction factor is Not present.'
_exptl_crystal_colour 'clear yellow'
_exptl_crystal_colour_lustre clear
_exptl_crystal_colour_primary yellow
_exptl_crystal_density_diffrn 1.752
_exptl_crystal_description plate
_exptl_crystal_F_000 1400
_exptl_crystal_size_max 0.41
_exptl_crystal_size_mid 0.22
_exptl_crystal_size_min 0.12
_refine_diff_density_max 1.331
_refine_diff_density_min -2.527
_refine_diff_density_rms 0.171
_refine_ls_extinction_method none
_refine_ls_goodness_of_fit_ref 1.036
_refine_ls_hydrogen_treatment constr
_refine_ls_matrix_type full
_refine_ls_number_parameters 267
_refine_ls_number_reflns 7267
_refine_ls_number_restraints 0
_refine_ls_restrained_S_all 1.036
_refine_ls_R_factor_all 0.0254
_refine_ls_R_factor_gt 0.0226
_refine_ls_shift/su_max 0.002
_refine_ls_shift/su_mean 0.000
_refine_ls_structure_factor_coef Fsqd
_refine_ls_weighting_details 'w=1/[\s^2^(Fo^2^)+(0.0320P)^2^+1.2204P] where P=(Fo^2^+2Fc^2^)/3'
_refine_ls_weighting_scheme calc
_refine_ls_wR_factor_gt 0.0573
_refine_ls_wR_factor_ref 0.0587
_reflns_Friedel_coverage 0.000
_reflns_number_gt 6691
_reflns_number_total 7267
_reflns_threshold_expression 'I > 2\s(I)'
_cod_data_source_file c7dt01499f2.cif
_cod_data_source_block jl238_0m
_cod_original_cell_volume 2693.9(10)
_cod_database_code 7043190
_shelx_space_group_comment
;
The symmetry employed for this shelxl refinement is uniquely defined
by the following loop, which should always be used as a source of
symmetry information in preference to the above space-group names.
They are only intended as comments.
;
_olex2_refinement_description
;
1. Fixed Uiso
 At 1.2 times of:
  All C(H,H) groups, All N(H) groups
 At 1.5 times of:
  All C(H,H,H) groups
2.a Ternary CH refined with riding coordinates:
 N1(H1), N2(H2)
2.b Secondary CH2 refined with riding coordinates:
 C11(H11A,H11B), C12(H12A,H12B), C13(H13A,H13B), C14(H14A,H14B), C15(H15A,
 H15B), C16(H16A,H16B), C17(H17A,H17B), C18(H18A,H18B), C20(H20A,H20B),
 C19(H19A,H19B)
2.c Idealised Me refined as rotating group:
 C6(H6A,H6B,H6C), C7(H7A,H7B,H7C), C8(H8A,H8B,H8C), C9(H9A,H9B,H9C), C10(H10A,
 H10B,H10C)
;
_shelx_shelxl_version_number 2014/7
_olex2_submission_special_instructions 'No special instructions were received'

loop_
_space_group_symop_operation_xyz
'x, y, z'
'-x+1/2, y+1/2, -z+1/2'
'-x, -y, -z'
'x-1/2, -y-1/2, z-1/2'

loop_
_atom_site_label
_atom_site_type_symbol
_atom_site_fract_x
_atom_site_fract_y
_atom_site_fract_z
_atom_site_U_iso_or_equiv
_atom_site_adp_type
_atom_site_occupancy
_atom_site_site_symmetry_order
_atom_site_calc_flag
_atom_site_refinement_flags_posn
Ir1 Ir 0.42244(2) 0.48442(2) 0.20435(2) 0.00860(4) Uani 1 1 d .
Cl1 Cl 0.37188(6) 0.63158(4) 0.13332(3) 0.01461(11) Uani 1 1 d .
N1 N 0.41995(19) 0.58098(15) 0.29597(10) 0.0116(4) Uani 1 1 d .
H1 H 0.4722 0.6392 0.2853 0.014 Uiso 1 1 calc R
N2 N 0.61098(19) 0.53793(15) 0.20637(11) 0.0116(4) Uani 1 1 d .
H2 H 0.6093 0.6073 0.2246 0.014 Uiso 1 1 calc R
C1 C 0.2488(2) 0.40723(18) 0.17321(14) 0.0166(5) Uani 1 1 d .
C2 C 0.3367(2) 0.38646(18) 0.12088(13) 0.0145(5) Uani 1 1 d .
C3 C 0.4420(2) 0.33775(18) 0.15729(13) 0.0139(5) Uani 1 1 d .
C4 C 0.4245(3) 0.33012(18) 0.23323(14) 0.0170(5) Uani 1 1 d .
C5 C 0.3021(3) 0.36964(18) 0.24117(14) 0.0190(5) Uani 1 1 d .
C6 C 0.2399(4) 0.3666(2) 0.30911(18) 0.0415(10) Uani 1 1 d .
H6A H 0.3029 0.3756 0.3507 0.062 Uiso 1 1 calc GR
H6B H 0.1986 0.3025 0.3129 0.062 Uiso 1 1 calc GR
H6C H 0.1776 0.4195 0.3082 0.062 Uiso 1 1 calc GR
C7 C 0.5070(4) 0.2731(2) 0.28942(16) 0.0346(8) Uani 1 1 d .
H7A H 0.5936 0.2746 0.2776 0.052 Uiso 1 1 calc GR
H7B H 0.4782 0.2044 0.2902 0.052 Uiso 1 1 calc GR
H7C H 0.5028 0.3031 0.3370 0.052 Uiso 1 1 calc GR
C8 C 0.5483(3) 0.2932(2) 0.12224(17) 0.0284(7) Uani 1 1 d .
H8A H 0.5567 0.3274 0.0767 0.043 Uiso 1 1 calc GR
H8B H 0.5313 0.2230 0.1127 0.043 Uiso 1 1 calc GR
H8C H 0.6261 0.3000 0.1545 0.043 Uiso 1 1 calc GR
C9 C 0.3147(3) 0.4092(2) 0.04172(14) 0.0261(6) Uani 1 1 d .
H9A H 0.2648 0.4697 0.0344 0.039 Uiso 1 1 calc GR
H9B H 0.2696 0.3543 0.0164 0.039 Uiso 1 1 calc GR
H9C H 0.3953 0.4185 0.0226 0.039 Uiso 1 1 calc GR
C10 C 0.1220(3) 0.4529(2) 0.1568(2) 0.0327(7) Uani 1 1 d .
H10A H 0.1026 0.4927 0.1982 0.049 Uiso 1 1 calc GR
H10B H 0.0590 0.4008 0.1475 0.049 Uiso 1 1 calc GR
H10C H 0.1213 0.4953 0.1141 0.049 Uiso 1 1 calc GR
C11 C 0.6599(3) 0.5444(2) 0.13437(13) 0.0197(5) Uani 1 1 d .
H11A H 0.6280 0.6045 0.1084 0.024 Uiso 1 1 calc R
H11B H 0.6336 0.4859 0.1045 0.024 Uiso 1 1 calc R
C12 C 0.7120(3) 0.48725(19) 0.25364(15) 0.0157(5) Uani 1 1 d .
H12A H 0.7087 0.4149 0.2459 0.019 Uiso 1 1 calc R
H12B H 0.7048 0.5011 0.3052 0.019 Uiso 1 1 calc R
C13 C 0.8326(3) 0.5304(2) 0.23089(15) 0.0198(5) Uani 1 1 d .
H13A H 0.9030 0.4833 0.2406 0.024 Uiso 1 1 calc R
H13B H 0.8546 0.5930 0.2566 0.024 Uiso 1 1 calc R
C14 C 0.8019(3) 0.5482(3) 0.14944(15) 0.0286(7) Uani 1 1 d .
H14A H 0.8337 0.6134 0.1358 0.034 Uiso 1 1 calc R
H14B H 0.8406 0.4964 0.1216 0.034 Uiso 1 1 calc R
C15 C 0.2945(2) 0.62270(19) 0.30742(13) 0.0154(5) Uani 1 1 d .
H15A H 0.2289 0.5711 0.3014 0.018 Uiso 1 1 calc R
H15B H 0.2711 0.6771 0.2731 0.018 Uiso 1 1 calc R
C16 C 0.4762(3) 0.5436(2) 0.36930(13) 0.0180(5) Uani 1 1 d .
H16A H 0.5614 0.5709 0.3814 0.022 Uiso 1 1 calc R
H16B H 0.4817 0.4706 0.3692 0.022 Uiso 1 1 calc R
C17 C 0.3893(3) 0.5784(2) 0.42441(13) 0.0208(6) Uani 1 1 d .
H17A H 0.3348 0.5239 0.4377 0.025 Uiso 1 1 calc R
H17B H 0.4381 0.6040 0.4687 0.025 Uiso 1 1 calc R
C18 C 0.3121(3) 0.66053(19) 0.38484(13) 0.0191(5) Uani 1 1 d .
H18A H 0.2306 0.6690 0.4043 0.023 Uiso 1 1 calc R
H18B H 0.3577 0.7242 0.3882 0.023 Uiso 1 1 calc R
Cl3 Cl 0.80668(10) 0.33970(8) 0.43233(5) 0.0455(2) Uani 1 1 d .
Cl4 Cl 0.99667(10) 0.48463(6) 0.40334(5) 0.03533(19) Uani 1 1 d .
C20 C 0.9476(3) 0.3605(2) 0.39272(16) 0.0288(7) Uani 1 1 d .
H20A H 1.0140 0.3165 0.4156 0.035 Uiso 1 1 calc R
H20B H 0.9342 0.3441 0.3407 0.035 Uiso 1 1 calc R
Cl5 Cl 0.73851(8) 0.66901(6) 0.49245(4) 0.03197(17) Uani 1 1 d .
Cl6 Cl 0.54028(8) 0.81020(8) 0.51737(5) 0.0431(2) Uani 1 1 d .
C19 C 0.6792(3) 0.7894(2) 0.47590(14) 0.0257(6) Uani 1 1 d .
H19A H 0.6613 0.7996 0.4232 0.031 Uiso 1 1 calc R
H19B H 0.7434 0.8382 0.4945 0.031 Uiso 1 1 calc R
Cl2 Cl 0.61982(6) 0.75564(4) 0.28538(3) 0.01779(12) Uani 1 1 d .

loop_
_atom_site_aniso_label
_atom_site_aniso_U_11
_atom_site_aniso_U_22
_atom_site_aniso_U_33
_atom_site_aniso_U_23
_atom_site_aniso_U_13
_atom_site_aniso_U_12
Ir1 0.01057(5) 0.00705(5) 0.00851(5) 0.00003(3) 0.00253(3) 0.00044(3)
Cl1 0.0199(3) 0.0104(2) 0.0132(3) 0.00232(19) -0.0001(2) 0.0015(2)
N1 0.0151(10) 0.0107(9) 0.0093(9) -0.0014(7) 0.0024(7) 0.0022(8)
N2 0.0114(10) 0.0114(9) 0.0125(9) 0.0010(7) 0.0036(8) -0.0003(8)
C1 0.0131(12) 0.0104(11) 0.0271(13) -0.0039(9) 0.0062(10) -0.0022(9)
C2 0.0190(12) 0.0115(11) 0.0133(11) -0.0028(8) 0.0026(9) -0.0048(9)
C3 0.0135(12) 0.0091(11) 0.0186(12) -0.0054(9) -0.0002(9) -0.0021(9)
C4 0.0279(14) 0.0068(11) 0.0158(12) 0.0004(9) 0.0000(10) 0.0016(10)
C5 0.0296(15) 0.0071(11) 0.0226(13) -0.0023(9) 0.0132(11) -0.0058(10)
C6 0.077(3) 0.0191(15) 0.0357(18) -0.0084(13) 0.0397(19) -0.0208(16)
C7 0.058(2) 0.0129(13) 0.0284(15) 0.0038(11) -0.0137(15) 0.0036(14)
C8 0.0206(14) 0.0229(14) 0.0429(18) -0.0155(13) 0.0084(13) 0.0023(11)
C9 0.0396(18) 0.0228(14) 0.0144(12) -0.0009(10) -0.0042(12) -0.0066(13)
C10 0.0153(14) 0.0206(14) 0.062(2) -0.0092(15) 0.0046(14) -0.0006(12)
C11 0.0188(13) 0.0288(14) 0.0125(12) 0.0019(10) 0.0060(10) -0.0022(11)
C12 0.0124(12) 0.0177(12) 0.0170(13) 0.0026(9) 0.0007(10) 0.0011(9)
C13 0.0109(12) 0.0264(14) 0.0224(14) 0.0014(11) 0.0027(10) -0.0023(10)
C14 0.0164(14) 0.0494(19) 0.0210(14) 0.0002(13) 0.0069(11) -0.0046(13)
C15 0.0174(12) 0.0138(11) 0.0158(11) -0.0017(9) 0.0054(9) 0.0033(9)
C16 0.0250(14) 0.0173(12) 0.0113(11) -0.0004(9) 0.0004(10) 0.0050(11)
C17 0.0350(16) 0.0175(12) 0.0109(11) 0.0003(9) 0.0065(11) 0.0043(11)
C18 0.0279(14) 0.0152(12) 0.0160(12) -0.0018(9) 0.0101(11) 0.0058(11)
Cl3 0.0498(6) 0.0538(6) 0.0367(4) 0.0074(4) 0.0209(4) 0.0008(4)
Cl4 0.0477(5) 0.0324(4) 0.0260(4) -0.0081(3) 0.0046(4) 0.0011(3)
C20 0.0333(17) 0.0305(16) 0.0228(14) -0.0028(12) 0.0047(12) 0.0081(13)
Cl5 0.0381(4) 0.0303(4) 0.0256(3) 0.0070(3) -0.0052(3) -0.0044(3)
Cl6 0.0317(4) 0.0653(6) 0.0323(4) -0.0134(4) 0.0042(3) -0.0016(4)
C19 0.0311(16) 0.0298(15) 0.0161(13) 0.0009(11) 0.0022(11) -0.0039(13)
Cl2 0.0238(3) 0.0146(3) 0.0149(3) -0.0013(2) 0.0020(2) -0.0059(2)

loop_
_atom_type_symbol
_atom_type_description
_atom_type_scat_dispersion_real
_atom_type_scat_dispersion_imag
_atom_type_scat_source
C C 0.0033 0.0016 'International Tables Vol C Tables 4.2.6.8 and 6.1.1.4'
H H 0.0000 0.0000 'International Tables Vol C Tables 4.2.6.8 and 6.1.1.4'
Cl Cl 0.1484 0.1585 'International Tables Vol C Tables 4.2.6.8 and 6.1.1.4'
Ir Ir -1.4442 7.9887 'International Tables Vol C Tables 4.2.6.8 and 6.1.1.4'
N N 0.0061 0.0033 'International Tables Vol C Tables 4.2.6.8 and 6.1.1.4'

loop_
_geom_angle_atom_site_label_1
_geom_angle_atom_site_label_2
_geom_angle_atom_site_label_3
_geom_angle
N1 Ir1 Cl1 84.97(6)
N1 Ir1 C1 114.93(9)
N1 Ir1 C2 153.90(9)
N1 Ir1 C3 151.43(8)
N1 Ir1 C4 113.02(9)
N1 Ir1 C5 97.14(9)
N2 Ir1 Cl1 83.51(6)
N2 Ir1 N1 82.80(8)
N2 Ir1 C1 162.25(8)
N2 Ir1 C2 122.97(9)
N2 Ir1 C3 100.43(9)
N2 Ir1 C4 109.78(9)
N2 Ir1 C5 145.66(10)
C1 Ir1 Cl1 96.63(7)
C1 Ir1 C2 39.29(9)
C1 Ir1 C3 64.66(9)
C1 Ir1 C5 38.33(10)
C2 Ir1 Cl1 93.36(7)
C2 Ir1 C3 37.92(9)
C2 Ir1 C5 64.53(9)
C3 Ir1 Cl1 123.56(7)
C4 Ir1 Cl1 158.31(7)
C4 Ir1 C1 65.39(10)
C4 Ir1 C2 65.10(10)
C4 Ir1 C3 39.01(9)
C4 Ir1 C5 38.84(10)
C5 Ir1 Cl1 130.80(8)
C5 Ir1 C3 64.27(9)
Ir1 N1 H1 105.3
C15 N1 Ir1 115.54(15)
C15 N1 H1 105.3
C15 N1 C16 105.86(18)
C16 N1 Ir1 118.24(15)
C16 N1 H1 105.3
Ir1 N2 H2 105.7
C11 N2 Ir1 115.29(16)
C11 N2 H2 105.7
C12 N2 Ir1 118.72(15)
C12 N2 H2 105.7
C12 N2 C11 104.6(2)
C2 C1 Ir1 70.71(14)
C2 C1 C10 125.8(3)
C5 C1 Ir1 71.52(15)
C5 C1 C2 107.4(2)
C5 C1 C10 126.6(2)
C10 C1 Ir1 126.49(19)
C1 C2 Ir1 70.00(14)
C1 C2 C9 125.1(3)
C3 C2 Ir1 71.75(14)
C3 C2 C1 108.1(2)
C3 C2 C9 126.7(2)
C9 C2 Ir1 126.01(18)
C2 C3 Ir1 70.32(14)
C2 C3 C4 108.5(2)
C2 C3 C8 125.7(2)
C4 C3 Ir1 69.25(13)
C4 C3 C8 125.5(3)
C8 C3 Ir1 130.48(18)
C3 C4 Ir1 71.74(13)
C3 C4 C7 125.7(3)
C5 C4 Ir1 71.44(14)
C5 C4 C3 106.9(2)
C5 C4 C7 126.3(3)
C7 C4 Ir1 131.1(2)
C1 C5 Ir1 70.15(14)
C1 C5 C4 108.9(2)
C1 C5 C6 126.1(3)
C4 C5 Ir1 69.72(14)
C4 C5 C6 125.0(3)
C6 C5 Ir1 128.43(19)
C5 C6 H6A 109.5
C5 C6 H6B 109.5
C5 C6 H6C 109.5
H6A C6 H6B 109.5
H6A C6 H6C 109.5
H6B C6 H6C 109.5
C4 C7 H7A 109.5
C4 C7 H7B 109.5
C4 C7 H7C 109.5
H7A C7 H7B 109.5
H7A C7 H7C 109.5
H7B C7 H7C 109.5
C3 C8 H8A 109.5
C3 C8 H8B 109.5
C3 C8 H8C 109.5
H8A C8 H8B 109.5
H8A C8 H8C 109.5
H8B C8 H8C 109.5
C2 C9 H9A 109.5
C2 C9 H9B 109.5
C2 C9 H9C 109.5
H9A C9 H9B 109.5
H9A C9 H9C 109.5
H9B C9 H9C 109.5
C1 C10 H10A 109.5
C1 C10 H10B 109.5
C1 C10 H10C 109.5
H10A C10 H10B 109.5
H10A C10 H10C 109.5
H10B C10 H10C 109.5
N2 C11 H11A 110.5
N2 C11 H11B 110.5
N2 C11 C14 106.3(2)
H11A C11 H11B 108.7
C14 C11 H11A 110.5
C14 C11 H11B 110.5
N2 C12 H12A 110.9
N2 C12 H12B 110.9
N2 C12 C13 104.3(2)
H12A C12 H12B 108.9
C13 C12 H12A 110.9
C13 C12 H12B 110.9
C12 C13 H13A 111.0
C12 C13 H13B 111.0
C12 C13 C14 103.7(2)
H13A C13 H13B 109.0
C14 C13 H13A 111.0
C14 C13 H13B 111.0
C11 C14 C13 106.3(2)
C11 C14 H14A 110.5
C11 C14 H14B 110.5
C13 C14 H14A 110.5
C13 C14 H14B 110.5
H14A C14 H14B 108.7
N1 C15 H15A 111.0
N1 C15 H15B 111.0
N1 C15 C18 104.0(2)
H15A C15 H15B 109.0
C18 C15 H15A 111.0
C18 C15 H15B 111.0
N1 C16 H16A 110.4
N1 C16 H16B 110.4
N1 C16 C17 106.7(2)
H16A C16 H16B 108.6
C17 C16 H16A 110.4
C17 C16 H16B 110.4
C16 C17 H17A 111.0
C16 C17 H17B 111.0
H17A C17 H17B 109.0
C18 C17 C16 103.8(2)
C18 C17 H17A 111.0
C18 C17 H17B 111.0
C15 C18 C17 102.5(2)
C15 C18 H18A 111.3
C15 C18 H18B 111.3
C17 C18 H18A 111.3
C17 C18 H18B 111.3
H18A C18 H18B 109.2
Cl3 C20 H20A 109.4
Cl3 C20 H20B 109.4
Cl4 C20 Cl3 111.19(16)
Cl4 C20 H20A 109.4
Cl4 C20 H20B 109.4
H20A C20 H20B 108.0
Cl5 C19 Cl6 112.01(16)
Cl5 C19 H19A 109.2
Cl5 C19 H19B 109.2
Cl6 C19 H19A 109.2
Cl6 C19 H19B 109.2
H19A C19 H19B 107.9

loop_
_geom_bond_atom_site_label_1
_geom_bond_atom_site_label_2
_geom_bond_distance
Ir1 Cl1 2.4204(7)
Ir1 N1 2.1525(19)
Ir1 N2 2.148(2)
Ir1 C1 2.162(3)
Ir1 C2 2.171(2)
Ir1 C3 2.190(2)
Ir1 C4 2.157(2)
Ir1 C5 2.180(2)
N1 H1 1.0000
N1 C15 1.498(3)
N1 C16 1.519(3)
N2 H2 1.0000
N2 C11 1.496(3)
N2 C12 1.489(3)
C1 C2 1.457(3)
C1 C5 1.425(4)
C1 C10 1.497(4)
C2 C3 1.417(4)
C2 C9 1.500(3)
C3 C4 1.451(3)
C3 C8 1.502(4)
C4 C5 1.442(4)
C4 C7 1.509(4)
C5 C6 1.495(4)
C6 H6A 0.9800
C6 H6B 0.9800
C6 H6C 0.9800
C7 H7A 0.9800
C7 H7B 0.9800
C7 H7C 0.9800
C8 H8A 0.9800
C8 H8B 0.9800
C8 H8C 0.9800
C9 H9A 0.9800
C9 H9B 0.9800
C9 H9C 0.9800
C10 H10A 0.9800
C10 H10B 0.9800
C10 H10C 0.9800
C11 H11A 0.9900
C11 H11B 0.9900
C11 C14 1.521(4)
C12 H12A 0.9900
C12 H12B 0.9900
C12 C13 1.523(4)
C13 H13A 0.9900
C13 H13B 0.9900
C13 C14 1.537(4)
C14 H14A 0.9900
C14 H14B 0.9900
C15 H15A 0.9900
C15 H15B 0.9900
C15 C18 1.523(3)
C16 H16A 0.9900
C16 H16B 0.9900
C16 C17 1.536(4)
C17 H17A 0.9900
C17 H17B 0.9900
C17 C18 1.527(4)
C18 H18A 0.9900
C18 H18B 0.9900
Cl3 C20 1.777(3)
Cl4 C20 1.766(3)
C20 H20A 0.9900
C20 H20B 0.9900
Cl5 C19 1.766(3)
Cl6 C19 1.776(3)
C19 H19A 0.9900
C19 H19B 0.9900

loop_
_geom_torsion_atom_site_label_1
_geom_torsion_atom_site_label_2
_geom_torsion_atom_site_label_3
_geom_torsion_atom_site_label_4
_geom_torsion
Ir1 N1 C15 C18 163.68(15)
Ir1 N1 C16 C17 -139.49(18)
Ir1 N2 C11 C14 -160.8(2)
Ir1 N2 C12 C13 169.42(16)
Ir1 C1 C2 C3 61.97(17)
Ir1 C1 C2 C9 -120.6(2)
Ir1 C1 C5 C4 -59.13(18)
Ir1 C1 C5 C6 123.7(3)
Ir1 C2 C3 C4 58.90(17)
Ir1 C2 C3 C8 -126.3(3)
Ir1 C3 C4 C5 63.23(16)
Ir1 C3 C4 C7 -128.0(3)
Ir1 C4 C5 C1 59.40(17)
Ir1 C4 C5 C6 -123.4(3)
N1 C15 C18 C17 -41.7(3)
N1 C16 C17 C18 -17.5(3)
N2 C11 C14 C13 7.0(3)
N2 C12 C13 C14 -34.1(3)
C1 C2 C3 Ir1 -60.85(17)
C1 C2 C3 C4 -2.0(3)
C1 C2 C3 C8 172.8(2)
C2 C1 C5 Ir1 61.98(17)
C2 C1 C5 C4 2.8(3)
C2 C1 C5 C6 -174.3(2)
C2 C3 C4 Ir1 -59.56(17)
C2 C3 C4 C5 3.7(3)
C2 C3 C4 C7 172.4(3)
C3 C4 C5 Ir1 -63.42(16)
C3 C4 C5 C1 -4.0(3)
C3 C4 C5 C6 173.2(2)
C5 C1 C2 Ir1 -62.51(17)
C5 C1 C2 C3 -0.5(3)
C5 C1 C2 C9 176.9(2)
C7 C4 C5 Ir1 127.9(3)
C7 C4 C5 C1 -172.7(3)
C7 C4 C5 C6 4.6(4)
C8 C3 C4 Ir1 125.6(2)
C8 C3 C4 C5 -171.1(2)
C8 C3 C4 C7 -2.4(4)
C9 C2 C3 Ir1 121.8(3)
C9 C2 C3 C4 -179.3(2)
C9 C2 C3 C8 -4.5(4)
C10 C1 C2 Ir1 121.6(3)
C10 C1 C2 C3 -176.4(2)
C10 C1 C2 C9 1.0(4)
C10 C1 C5 Ir1 -122.2(3)
C10 C1 C5 C4 178.7(3)
C10 C1 C5 C6 1.5(4)
C11 N2 C12 C13 39.2(3)
C12 N2 C11 C14 -28.5(3)
C12 C13 C14 C11 16.5(3)
C15 N1 C16 C17 -8.1(3)
C16 N1 C15 C18 30.8(2)
C16 C17 C18 C15 36.0(3)
